data_7124515
loop_
_publ_author_name
'Karimata, Ayumu'
'Patil, Pradnya H.'
'Khaskin, Eugene'
'Lapointe, S\'ebastien'
'Fayzullin, Robert R.'
'Stampoulis, Pavlos'
'Khusnutdinova, Julia R.'

_publ_section_title
;
 Highly sensitive mechano-controlled luminescence in polymer films
 modified by dynamic Cu<sup>I</sup>-based cross-linkers.
;
_journal_issue 1
_journal_name_full 'Chemical communications (Cambridge, England)'
_journal_page_first 50
_journal_page_last 53
_journal_paper_doi 10.1039/c9cc08354e
_journal_volume 56
_journal_year 2020
_chemical_formula_moiety 'C41 H46 Cu N6 1+, F6 P 1-'
_chemical_formula_sum 'C41 H46 Cu F6 N6 P'
_chemical_formula_weight 831.35
_space_group_crystal_system triclinic
_space_group_IT_number 2
_space_group_name_Hall '-P 1'
_space_group_name_H-M_alt 'P -1'
_atom_sites_solution_hydrogens geom
_audit_creation_method SHELXL-2018/3
_audit_update_record
;
2019-08-27 deposited with the CCDC.	2019-11-18 downloaded from the CCDC.
;
_cell_angle_alpha 76.7608(13)
_cell_angle_beta 71.4730(12)
_cell_angle_gamma 64.7231(17)
_cell_formula_units_Z 2
_cell_length_a 11.36657(18)
_cell_length_b 11.3830(2)
_cell_length_c 17.2143(2)
_cell_measurement_reflns_used 70238
_cell_measurement_temperature 93(2)
_cell_measurement_theta_max 32.4550
_cell_measurement_theta_min 2.6500
_cell_volume 1898.30(6)
_computing_cell_refinement 'CrysAlisPro 1.171.39.46 (Rigaku OD, 2018)'
_computing_data_collection 'CrysAlisPro 1.171.39.46 (Rigaku OD, 2018)'
_computing_data_reduction 'CrysAlisPro 1.171.39.46 (Rigaku OD, 2018)'
_computing_molecular_graphics
;
WinGX (Farrugia, 2012); Olex2 (Dolomanov et al., 2009);
ORTEP-3 (Farrugia, 2012); PLATON (Spek, 2009)
;
_computing_publication_material 'enCIFer (Allen, 2004)'
_computing_structure_refinement 'SHELXL-2018/3 (Sheldrick, 2015)'
_computing_structure_solution 'SHELXT-2018/2 (Sheldrick, 2015)'
_diffrn_ambient_temperature 93(2)
_diffrn_measured_fraction_theta_full 0.998
_diffrn_measured_fraction_theta_max 0.922
_diffrn_measurement_device_type 'XtaLAB Pro: Kappa dual offset/far'
_diffrn_measurement_method '\w scans'
_diffrn_radiation_probe x-ray
_diffrn_radiation_type MoK\a
_diffrn_radiation_wavelength 0.71073
_diffrn_reflns_av_R_equivalents 0.0444
_diffrn_reflns_av_unetI/netI 0.0271
_diffrn_reflns_Laue_measured_fraction_full 0.998
_diffrn_reflns_Laue_measured_fraction_max 0.922
_diffrn_reflns_limit_h_max 16
_diffrn_reflns_limit_h_min -16
_diffrn_reflns_limit_k_max 16
_diffrn_reflns_limit_k_min -17
_diffrn_reflns_limit_l_max 25
_diffrn_reflns_limit_l_min -25
_diffrn_reflns_number 83923
_diffrn_reflns_point_group_measured_fraction_full 0.998
_diffrn_reflns_point_group_measured_fraction_max 0.922
_diffrn_reflns_theta_full 25.242
_diffrn_reflns_theta_max 32.415
_diffrn_reflns_theta_min 2.046
_diffrn_source 'microfocus sealed X-ray tube'
_exptl_absorpt_coefficient_mu 0.687
_exptl_absorpt_correction_T_max 1.000
_exptl_absorpt_correction_T_min 0.188
_exptl_absorpt_correction_type gaussian
_exptl_absorpt_process_details
;
CrysAlisPro 1.171.39.46 (Rigaku Oxford Diffraction, 2018).
Numerical absorption correction based on gaussian integration over
a multifaceted crystal model. Empirical absorption correction using
spherical harmonics, frame scaling and detector area scaling,
implemented in SCALE3 ABSPACK scaling algorithm.
;
_exptl_crystal_colour yellow
_exptl_crystal_density_diffrn 1.454
_exptl_crystal_description prism
_exptl_crystal_F_000 864
_exptl_crystal_recrystallization_method 'vapor diffusion of diethyl ether into a DCM solution at r.t.'
_exptl_crystal_size_max 0.443
_exptl_crystal_size_mid 0.347
_exptl_crystal_size_min 0.294
_refine_diff_density_max 0.543
_refine_diff_density_min -0.522
_refine_diff_density_rms 0.063
_refine_ls_extinction_method none
_refine_ls_goodness_of_fit_ref 1.027
_refine_ls_hydrogen_treatment constr
_refine_ls_matrix_type full
_refine_ls_number_parameters 498
_refine_ls_number_reflns 12578
_refine_ls_number_restraints 0
_refine_ls_restrained_S_all 1.027
_refine_ls_R_factor_all 0.0357
_refine_ls_R_factor_gt 0.0318
_refine_ls_shift/su_max 0.001
_refine_ls_shift/su_mean 0.000
_refine_ls_structure_factor_coef Fsqd
_refine_ls_weighting_details 'w=1/[\s^2^(Fo^2^)+(0.0419P)^2^+0.8135P] where P=(Fo^2^+2Fc^2^)/3'
_refine_ls_weighting_scheme calc
_refine_ls_wR_factor_gt 0.0827
_refine_ls_wR_factor_ref 0.0843
_reflns_Friedel_coverage 0.000
_reflns_number_gt 11453
_reflns_number_total 12578
_reflns_threshold_expression 'I > 2\s(I)'
_cod_data_source_file c9cc08354e4.cif
_cod_data_source_block jk565
_cod_depositor_comments 'Adding full bibliography for 7124515--7124518.cif.'
_cod_database_code 7124515
_shelx_shelxl_version_number 2018/3
_shelx_space_group_comment
;
The symmetry employed for this shelxl refinement is uniquely defined
by the following loop, which should always be used as a source of
symmetry information in preference to the above space-group names.
They are only intended as comments.
;
_shelx_estimated_absorpt_t_min 0.751
_shelx_estimated_absorpt_t_max 0.824

loop_
_space_group_symop_operation_xyz
'x, y, z'
'-x, -y, -z'

loop_
_atom_site_label
_atom_site_type_symbol
_atom_site_fract_x
_atom_site_fract_y
_atom_site_fract_z
_atom_site_U_iso_or_equiv
_atom_site_adp_type
_atom_site_occupancy
_atom_site_site_symmetry_order
_atom_site_calc_flag
_atom_site_refinement_flags_posn
_atom_site_refinement_flags_adp
Cu1 Cu 0.21666(2) 0.60902(2) 0.20964(2) 0.01307(4) Uani 1 1 d . .
N1 N 0.33237(9) 0.46387(9) 0.12776(5) 0.01249(16) Uani 1 1 d . .
N2 N 0.06276(9) 0.56654(9) 0.19375(5) 0.01266(16) Uani 1 1 d . .
N3 N 0.18773(9) 0.73293(9) 0.09593(5) 0.01297(16) Uani 1 1 d . .
N4 N 0.21899(9) 0.26120(9) 0.27973(6) 0.01449(16) Uani 1 1 d . .
N5 N 0.33024(9) 0.61740(9) 0.34025(5) 0.01177(15) Uani 1 1 d . .
N6 N 0.11753(9) 0.73796(9) 0.35829(5) 0.01164(15) Uani 1 1 d . .
C1 C 0.22426(10) 0.65644(10) 0.30583(6) 0.01195(17) Uani 1 1 d . .
C2 C 0.29213(10) 0.67482(10) 0.41237(6) 0.01185(17) Uani 1 1 d . .
C3 C 0.15526(10) 0.75208(10) 0.42394(6) 0.01182(17) Uani 1 1 d . .
C4 C 0.08325(11) 0.82573(11) 0.48999(7) 0.01578(19) Uani 1 1 d . .
H4 H -0.009531 0.879342 0.496959 0.019 Uiso 1 1 calc R U
C5 C 0.15333(12) 0.81734(12) 0.54551(7) 0.0191(2) Uani 1 1 d . .
H5 H 0.107161 0.865576 0.591876 0.023 Uiso 1 1 calc R U
C6 C 0.29069(12) 0.73921(12) 0.53455(7) 0.0189(2) Uani 1 1 d . .
H6 H 0.335320 0.735476 0.573822 0.023 Uiso 1 1 calc R U
C7 C 0.36314(11) 0.66703(11) 0.46751(7) 0.01557(19) Uani 1 1 d . .
H7 H 0.456417 0.614988 0.459675 0.019 Uiso 1 1 calc R U
C11 C 0.29690(11) 0.65888(11) 0.02990(7) 0.01660(19) Uani 1 1 d . .
H11A H 0.378724 0.674920 0.023365 0.020 Uiso 1 1 calc R U
H11B H 0.270006 0.690490 -0.022842 0.020 Uiso 1 1 calc R U
C12 C 0.32827(10) 0.51398(11) 0.04887(6) 0.01394(18) Uani 1 1 d . .
C13 C 0.34815(11) 0.43810(12) -0.01038(7) 0.0176(2) Uani 1 1 d . .
H13 H 0.346025 0.475404 -0.065499 0.021 Uiso 1 1 calc R U
C14 C 0.37125(12) 0.30633(13) 0.01271(7) 0.0208(2) Uani 1 1 d . .
H14 H 0.385520 0.251890 -0.026520 0.025 Uiso 1 1 calc R U
C15 C 0.37315(12) 0.25556(12) 0.09380(7) 0.0186(2) Uani 1 1 d . .
H15 H 0.388587 0.165820 0.110776 0.022 Uiso 1 1 calc R U
C16 C 0.35225(10) 0.33719(10) 0.15014(6) 0.01341(18) Uani 1 1 d . .
C17 C 0.34295(11) 0.28594(11) 0.24012(6) 0.01520(19) Uani 1 1 d . .
H17A H 0.421735 0.203769 0.244944 0.018 Uiso 1 1 calc R U
H17B H 0.345152 0.350364 0.269175 0.018 Uiso 1 1 calc R U
C21 C 0.05340(11) 0.75207(11) 0.08971(7) 0.01492(19) Uani 1 1 d . .
H21A H 0.050267 0.773866 0.031144 0.018 Uiso 1 1 calc R U
H21B H -0.015868 0.826488 0.119930 0.018 Uiso 1 1 calc R U
C22 C 0.02205(10) 0.63084(10) 0.12485(6) 0.01366(18) Uani 1 1 d . .
C23 C -0.04367(11) 0.58772(11) 0.08873(7) 0.0174(2) Uani 1 1 d . .
H23 H -0.071819 0.634496 0.040268 0.021 Uiso 1 1 calc R U
C24 C -0.06746(12) 0.47468(12) 0.12491(8) 0.0200(2) Uani 1 1 d . .
H24 H -0.114430 0.444612 0.102309 0.024 Uiso 1 1 calc R U
C25 C -0.02197(11) 0.40669(11) 0.19410(8) 0.0188(2) Uani 1 1 d . .
H25 H -0.035432 0.328304 0.218906 0.023 Uiso 1 1 calc R U
C26 C 0.04399(10) 0.45494(10) 0.22692(7) 0.01422(18) Uani 1 1 d . .
C27 C 0.10004(11) 0.38113(11) 0.30048(6) 0.01555(19) Uani 1 1 d . .
H27A H 0.124413 0.438459 0.322475 0.019 Uiso 1 1 calc R U
H27B H 0.029758 0.358120 0.344236 0.019 Uiso 1 1 calc R U
C31 C 0.19691(12) 0.85856(11) 0.09763(7) 0.01667(19) Uani 1 1 d . .
H31A H 0.282026 0.838468 0.111617 0.020 Uiso 1 1 calc R U
H31B H 0.122495 0.903931 0.142821 0.020 Uiso 1 1 calc R U
C32 C 0.19179(12) 0.95337(11) 0.01889(7) 0.0192(2) Uani 1 1 d . .
H32A H 0.260449 0.907980 -0.028264 0.023 Uiso 1 1 calc R U
H32B H 0.102449 0.984394 0.007695 0.023 Uiso 1 1 calc R U
C33 C 0.21780(13) 1.06959(12) 0.02810(8) 0.0240(2) Uani 1 1 d . .
H33A H 0.214629 1.129723 -0.022743 0.036 Uiso 1 1 calc R U
H33B H 0.306624 1.038660 0.038685 0.036 Uiso 1 1 calc R U
H33C H 0.148885 1.115123 0.074275 0.036 Uiso 1 1 calc R U
C41 C 0.23751(13) 0.16169(12) 0.35145(7) 0.0204(2) Uani 1 1 d . .
H41A H 0.149070 0.173853 0.390810 0.025 Uiso 1 1 calc R U
H41B H 0.294440 0.173657 0.379733 0.025 Uiso 1 1 calc R U
C42 C 0.30282(13) 0.02354(12) 0.32647(8) 0.0231(2) Uani 1 1 d . .
H42A H 0.312363 -0.040016 0.376353 0.028 Uiso 1 1 calc R U
H42B H 0.393890 0.009352 0.290208 0.028 Uiso 1 1 calc R U
C43 C 0.22083(14) -0.00078(13) 0.28157(9) 0.0274(3) Uani 1 1 d . .
H43A H 0.216240 0.058077 0.230249 0.041 Uiso 1 1 calc R U
H43B H 0.129798 0.015567 0.316696 0.041 Uiso 1 1 calc R U
H43C H 0.263688 -0.091636 0.268865 0.041 Uiso 1 1 calc R U
C51 C 0.46963(10) 0.53963(11) 0.30027(7) 0.01483(18) Uani 1 1 d . .
H51A H 0.471103 0.501233 0.253690 0.018 Uiso 1 1 calc R U
H51B H 0.509864 0.467189 0.340220 0.018 Uiso 1 1 calc R U
C52 C 0.55119(10) 0.62427(11) 0.26896(6) 0.01489(19) Uani 1 1 d . .
C53 C 0.65302(11) 0.60667(13) 0.30422(7) 0.0220(2) Uani 1 1 d . .
H53 H 0.677947 0.535399 0.345095 0.026 Uiso 1 1 calc R U
C54 C 0.71825(13) 0.69329(16) 0.27965(9) 0.0293(3) Uani 1 1 d . .
H54 H 0.787398 0.681069 0.304023 0.035 Uiso 1 1 calc R U
C55 C 0.68313(14) 0.79694(15) 0.22007(9) 0.0302(3) Uani 1 1 d . .
H55 H 0.726268 0.857203 0.204541 0.036 Uiso 1 1 calc R U
C56 C 0.58407(14) 0.81278(13) 0.18277(8) 0.0256(3) Uani 1 1 d . .
H56 H 0.561149 0.882627 0.140754 0.031 Uiso 1 1 calc R U
C57 C 0.51893(11) 0.72611(12) 0.20722(7) 0.0183(2) Uani 1 1 d . .
H57 H 0.451909 0.736647 0.181509 0.022 Uiso 1 1 calc R U
C61 C -0.01580(10) 0.81147(10) 0.34305(6) 0.01379(18) Uani 1 1 d . .
H61A H -0.012113 0.799248 0.287082 0.017 Uiso 1 1 calc R U
H61B H -0.039360 0.905588 0.344021 0.017 Uiso 1 1 calc R U
C62 C -0.12627(10) 0.77299(10) 0.40429(6) 0.01297(18) Uani 1 1 d . .
C63 C -0.25838(11) 0.86480(11) 0.41754(7) 0.0175(2) Uani 1 1 d . .
H63 H -0.276594 0.952285 0.392707 0.021 Uiso 1 1 calc R U
C64 C -0.36350(12) 0.82839(13) 0.46709(8) 0.0221(2) Uani 1 1 d . .
H64 H -0.453313 0.890905 0.475361 0.027 Uiso 1 1 calc R U
C65 C -0.33767(12) 0.70150(14) 0.50435(8) 0.0235(2) Uani 1 1 d . .
H65 H -0.409536 0.677057 0.538303 0.028 Uiso 1 1 calc R U
C66 C -0.20649(13) 0.61016(13) 0.49193(8) 0.0231(2) Uani 1 1 d . .
H66 H -0.188490 0.523084 0.517531 0.028 Uiso 1 1 calc R U
C67 C -0.10117(11) 0.64592(11) 0.44199(7) 0.0175(2) Uani 1 1 d . .
H67 H -0.011543 0.582988 0.433645 0.021 Uiso 1 1 calc R U
P1 P 0.76692(3) 0.17123(3) 0.21356(2) 0.01496(6) Uani 1 1 d . .
F1 F 0.87567(8) 0.17358(10) 0.12755(5) 0.03170(19) Uani 1 1 d . .
F2 F 0.81591(9) 0.01594(8) 0.21659(6) 0.03464(19) Uani 1 1 d . .
F3 F 0.65831(9) 0.16937(9) 0.29965(5) 0.03128(18) Uani 1 1 d . .
F4 F 0.72046(10) 0.32515(8) 0.21043(7) 0.0435(2) Uani 1 1 d . .
F5 F 0.65868(8) 0.19262(10) 0.16568(5) 0.0352(2) Uani 1 1 d . .
F6 F 0.87670(9) 0.14736(9) 0.26137(5) 0.03113(18) Uani 1 1 d . .

loop_
_atom_site_aniso_label
_atom_site_aniso_U_11
_atom_site_aniso_U_22
_atom_site_aniso_U_33
_atom_site_aniso_U_23
_atom_site_aniso_U_13
_atom_site_aniso_U_12
Cu1 0.01745(7) 0.01401(7) 0.01128(6) -0.00106(4) -0.00480(5) -0.00860(5)
N1 0.0109(4) 0.0141(4) 0.0121(4) -0.0014(3) -0.0020(3) -0.0051(3)
N2 0.0110(4) 0.0132(4) 0.0141(4) -0.0025(3) -0.0021(3) -0.0052(3)
N3 0.0124(4) 0.0133(4) 0.0140(4) 0.0000(3) -0.0039(3) -0.0060(3)
N4 0.0165(4) 0.0122(4) 0.0131(4) 0.0007(3) -0.0015(3) -0.0066(3)
N5 0.0115(4) 0.0124(4) 0.0121(4) -0.0030(3) -0.0021(3) -0.0050(3)
N6 0.0111(4) 0.0134(4) 0.0114(4) -0.0007(3) -0.0034(3) -0.0055(3)
C1 0.0135(4) 0.0112(4) 0.0124(4) 0.0001(3) -0.0029(3) -0.0068(4)
C2 0.0126(4) 0.0124(4) 0.0110(4) -0.0012(3) -0.0025(3) -0.0057(3)
C3 0.0128(4) 0.0130(4) 0.0110(4) -0.0001(3) -0.0036(3) -0.0063(4)
C4 0.0141(4) 0.0171(5) 0.0141(4) -0.0033(4) -0.0016(4) -0.0046(4)
C5 0.0201(5) 0.0231(6) 0.0136(4) -0.0067(4) -0.0020(4) -0.0070(4)
C6 0.0206(5) 0.0241(6) 0.0144(5) -0.0035(4) -0.0070(4) -0.0081(4)
C7 0.0147(4) 0.0184(5) 0.0146(4) -0.0014(4) -0.0061(4) -0.0058(4)
C11 0.0153(5) 0.0165(5) 0.0140(4) 0.0013(4) -0.0014(4) -0.0054(4)
C12 0.0102(4) 0.0172(5) 0.0129(4) -0.0011(4) -0.0015(3) -0.0051(4)
C13 0.0151(5) 0.0247(6) 0.0130(4) -0.0033(4) -0.0018(4) -0.0082(4)
C14 0.0231(5) 0.0260(6) 0.0169(5) -0.0089(4) 0.0006(4) -0.0135(5)
C15 0.0210(5) 0.0177(5) 0.0179(5) -0.0050(4) 0.0007(4) -0.0106(4)
C16 0.0114(4) 0.0142(5) 0.0143(4) -0.0020(3) -0.0011(3) -0.0060(4)
C17 0.0162(5) 0.0147(5) 0.0150(4) 0.0007(4) -0.0043(4) -0.0070(4)
C21 0.0126(4) 0.0144(5) 0.0178(5) 0.0002(4) -0.0055(4) -0.0050(4)
C22 0.0107(4) 0.0142(5) 0.0158(4) -0.0031(4) -0.0024(3) -0.0045(4)
C23 0.0155(5) 0.0190(5) 0.0194(5) -0.0043(4) -0.0063(4) -0.0059(4)
C24 0.0168(5) 0.0218(6) 0.0267(6) -0.0065(4) -0.0069(4) -0.0093(4)
C25 0.0171(5) 0.0169(5) 0.0255(5) -0.0040(4) -0.0042(4) -0.0091(4)
C26 0.0125(4) 0.0134(5) 0.0164(4) -0.0035(4) -0.0010(3) -0.0054(4)
C27 0.0176(5) 0.0143(5) 0.0139(4) -0.0021(4) -0.0008(4) -0.0073(4)
C31 0.0215(5) 0.0151(5) 0.0176(5) 0.0018(4) -0.0082(4) -0.0103(4)
C32 0.0239(5) 0.0166(5) 0.0203(5) 0.0043(4) -0.0100(4) -0.0106(4)
C33 0.0267(6) 0.0187(6) 0.0300(6) 0.0042(5) -0.0093(5) -0.0138(5)
C41 0.0275(6) 0.0178(5) 0.0143(5) 0.0020(4) -0.0039(4) -0.0100(5)
C42 0.0238(6) 0.0153(5) 0.0266(6) 0.0023(4) -0.0056(5) -0.0069(4)
C43 0.0306(6) 0.0185(6) 0.0350(7) -0.0020(5) -0.0059(5) -0.0131(5)
C51 0.0121(4) 0.0135(5) 0.0171(4) -0.0046(4) -0.0019(4) -0.0030(4)
C52 0.0116(4) 0.0185(5) 0.0152(4) -0.0080(4) 0.0002(3) -0.0057(4)
C53 0.0141(5) 0.0330(7) 0.0198(5) -0.0106(5) -0.0026(4) -0.0072(5)
C54 0.0175(5) 0.0492(9) 0.0298(6) -0.0233(6) 0.0023(5) -0.0170(6)
C55 0.0243(6) 0.0377(7) 0.0343(7) -0.0229(6) 0.0121(5) -0.0216(6)
C56 0.0264(6) 0.0246(6) 0.0236(6) -0.0074(5) 0.0063(5) -0.0143(5)
C57 0.0164(5) 0.0212(5) 0.0171(5) -0.0050(4) -0.0003(4) -0.0084(4)
C61 0.0123(4) 0.0144(5) 0.0147(4) 0.0019(3) -0.0056(3) -0.0053(4)
C62 0.0128(4) 0.0148(5) 0.0135(4) -0.0006(3) -0.0051(3) -0.0065(4)
C63 0.0147(5) 0.0165(5) 0.0198(5) -0.0025(4) -0.0044(4) -0.0043(4)
C64 0.0127(5) 0.0280(6) 0.0231(5) -0.0052(5) -0.0023(4) -0.0057(4)
C65 0.0178(5) 0.0344(7) 0.0218(5) 0.0009(5) -0.0035(4) -0.0163(5)
C66 0.0217(5) 0.0231(6) 0.0272(6) 0.0070(5) -0.0085(5) -0.0143(5)
C67 0.0151(5) 0.0159(5) 0.0218(5) 0.0016(4) -0.0068(4) -0.0064(4)
P1 0.01708(12) 0.01533(13) 0.01247(11) 0.00001(9) -0.00431(9) -0.00655(10)
F1 0.0193(3) 0.0524(5) 0.0179(3) 0.0004(3) -0.0002(3) -0.0139(4)
F2 0.0377(5) 0.0186(4) 0.0525(5) -0.0092(4) -0.0133(4) -0.0113(3)
F3 0.0357(4) 0.0437(5) 0.0146(3) -0.0031(3) 0.0020(3) -0.0213(4)
F4 0.0351(5) 0.0143(4) 0.0672(7) -0.0025(4) -0.0008(5) -0.0061(3)
F5 0.0208(4) 0.0648(6) 0.0207(4) 0.0034(4) -0.0095(3) -0.0179(4)
F6 0.0377(4) 0.0402(5) 0.0287(4) 0.0011(3) -0.0194(3) -0.0216(4)

loop_
_atom_type_symbol
_atom_type_description
_atom_type_scat_dispersion_real
_atom_type_scat_dispersion_imag
_atom_type_scat_source
C C 0.0033 0.0016 'International Tables Vol C Tables 4.2.6.8 and 6.1.1.4'
H H 0.0000 0.0000 'International Tables Vol C Tables 4.2.6.8 and 6.1.1.4'
N N 0.0061 0.0033 'International Tables Vol C Tables 4.2.6.8 and 6.1.1.4'
F F 0.0171 0.0103 'International Tables Vol C Tables 4.2.6.8 and 6.1.1.4'
P P 0.1023 0.0942 'International Tables Vol C Tables 4.2.6.8 and 6.1.1.4'
Cu Cu 0.3201 1.2651 'International Tables Vol C Tables 4.2.6.8 and 6.1.1.4'

loop_
_geom_angle_atom_site_label_1
_geom_angle_atom_site_label_2
_geom_angle_atom_site_label_3
_geom_angle
C1 Cu1 N2 127.50(4)
C1 Cu1 N1 138.89(4)
N2 Cu1 N1 80.01(3)
C1 Cu1 N3 127.05(4)
N2 Cu1 N3 81.33(3)
N1 Cu1 N3 82.02(3)
C16 N1 C12 118.83(9)
C16 N1 Cu1 123.00(7)
C12 N1 Cu1 111.42(7)
C26 N2 C22 119.28(9)
C26 N2 Cu1 122.91(7)
C22 N2 Cu1 113.04(7)
C11 N3 C21 111.89(8)
C11 N3 C31 111.15(8)
C21 N3 C31 111.99(8)
C11 N3 Cu1 105.42(6)
C21 N3 Cu1 106.24(6)
C31 N3 Cu1 109.80(6)
C27 N4 C17 112.91(8)
C27 N4 C41 112.43(9)
C17 N4 C41 110.39(9)
C1 N5 C2 111.43(8)
C1 N5 C51 123.95(9)
C2 N5 C51 124.12(8)
C1 N6 C3 111.45(8)
C1 N6 C61 124.31(9)
C3 N6 C61 123.96(9)
N6 C1 N5 104.83(8)
N6 C1 Cu1 125.27(7)
N5 C1 Cu1 129.87(8)
N5 C2 C7 132.60(10)
N5 C2 C3 106.05(8)
C7 C2 C3 121.35(9)
C4 C3 N6 131.75(10)
C4 C3 C2 122.01(9)
N6 C3 C2 106.23(9)
C3 C4 C5 116.83(10)
C3 C4 H4 121.6
C5 C4 H4 121.6
C4 C5 C6 121.45(10)
C4 C5 H5 119.3
C6 C5 H5 119.3
C7 C6 C5 121.57(10)
C7 C6 H6 119.2
C5 C6 H6 119.2
C6 C7 C2 116.77(10)
C6 C7 H7 121.6
C2 C7 H7 121.6
N3 C11 C12 111.68(8)
N3 C11 H11A 109.3
C12 C11 H11A 109.3
N3 C11 H11B 109.3
C12 C11 H11B 109.3
H11A C11 H11B 107.9
N1 C12 C13 122.39(10)
N1 C12 C11 115.62(9)
C13 C12 C11 121.97(10)
C12 C13 C14 118.57(10)
C12 C13 H13 120.7
C14 C13 H13 120.7
C15 C14 C13 119.03(10)
C15 C14 H14 120.5
C13 C14 H14 120.5
C14 C15 C16 119.45(11)
C14 C15 H15 120.3
C16 C15 H15 120.3
N1 C16 C15 121.70(10)
N1 C16 C17 118.17(9)
C15 C16 C17 120.02(10)
N4 C17 C16 111.76(8)
N4 C17 H17A 109.3
C16 C17 H17A 109.3
N4 C17 H17B 109.3
C16 C17 H17B 109.3
H17A C17 H17B 107.9
N3 C21 C22 111.61(8)
N3 C21 H21A 109.3
C22 C21 H21A 109.3
N3 C21 H21B 109.3
C22 C21 H21B 109.3
H21A C21 H21B 108.0
N2 C22 C23 121.85(10)
N2 C22 C21 115.48(9)
C23 C22 C21 122.66(10)
C22 C23 C24 118.77(10)
C22 C23 H23 120.6
C24 C23 H23 120.6
C25 C24 C23 119.27(10)
C25 C24 H24 120.4
C23 C24 H24 120.4
C24 C25 C26 119.01(10)
C24 C25 H25 120.5
C26 C25 H25 120.5
N2 C26 C25 121.74(10)
N2 C26 C27 117.46(9)
C25 C26 C27 120.78(10)
N4 C27 C26 112.34(9)
N4 C27 H27A 109.1
C26 C27 H27A 109.1
N4 C27 H27B 109.1
C26 C27 H27B 109.1
H27A C27 H27B 107.9
N3 C31 C32 116.95(9)
N3 C31 H31A 108.1
C32 C31 H31A 108.1
N3 C31 H31B 108.1
C32 C31 H31B 108.1
H31A C31 H31B 107.3
C33 C32 C31 110.03(10)
C33 C32 H32A 109.7
C31 C32 H32A 109.7
C33 C32 H32B 109.7
C31 C32 H32B 109.7
H32A C32 H32B 108.2
C32 C33 H33A 109.5
C32 C33 H33B 109.5
H33A C33 H33B 109.5
C32 C33 H33C 109.5
H33A C33 H33C 109.5
H33B C33 H33C 109.5
N4 C41 C42 111.86(10)
N4 C41 H41A 109.2
C42 C41 H41A 109.2
N4 C41 H41B 109.2
C42 C41 H41B 109.2
H41A C41 H41B 107.9
C41 C42 C43 111.89(11)
C41 C42 H42A 109.2
C43 C42 H42A 109.2
C41 C42 H42B 109.2
C43 C42 H42B 109.2
H42A C42 H42B 107.9
C42 C43 H43A 109.5
C42 C43 H43B 109.5
H43A C43 H43B 109.5
C42 C43 H43C 109.5
H43A C43 H43C 109.5
H43B C43 H43C 109.5
N5 C51 C52 110.34(9)
N5 C51 H51A 109.6
C52 C51 H51A 109.6
N5 C51 H51B 109.6
C52 C51 H51B 109.6
H51A C51 H51B 108.1
C57 C52 C53 119.39(11)
C57 C52 C51 119.38(10)
C53 C52 C51 121.13(10)
C54 C53 C52 120.10(12)
C54 C53 H53 120.0
C52 C53 H53 120.0
C55 C54 C53 120.42(12)
C55 C54 H54 119.8
C53 C54 H54 119.8
C54 C55 C56 119.74(12)
C54 C55 H55 120.1
C56 C55 H55 120.1
C57 C56 C55 119.85(13)
C57 C56 H56 120.1
C55 C56 H56 120.1
C52 C57 C56 120.44(11)
C52 C57 H57 119.8
C56 C57 H57 119.8
N6 C61 C62 114.55(8)
N6 C61 H61A 108.6
C62 C61 H61A 108.6
N6 C61 H61B 108.6
C62 C61 H61B 108.6
H61A C61 H61B 107.6
C67 C62 C63 119.20(10)
C67 C62 C61 121.62(10)
C63 C62 C61 118.94(9)
C64 C63 C62 120.15(11)
C64 C63 H63 119.9
C62 C63 H63 119.9
C65 C64 C63 120.30(11)
C65 C64 H64 119.9
C63 C64 H64 119.9
C64 C65 C66 119.79(11)
C64 C65 H65 120.1
C66 C65 H65 120.1
C65 C66 C67 120.10(11)
C65 C66 H66 119.9
C67 C66 H66 119.9
C62 C67 C66 120.45(11)
C62 C67 H67 119.8
C66 C67 H67 119.8
F4 P1 F5 90.65(6)
F4 P1 F3 90.37(5)
F5 P1 F3 89.87(5)
F4 P1 F1 89.43(5)
F5 P1 F1 90.27(4)
F3 P1 F1 179.76(5)
F4 P1 F6 90.24(5)
F5 P1 F6 179.09(5)
F3 P1 F6 90.33(5)
F1 P1 F6 89.54(5)
F4 P1 F2 179.17(5)
F5 P1 F2 90.03(5)
F3 P1 F2 90.10(5)
F1 P1 F2 90.10(5)
F6 P1 F2 89.08(5)

loop_
_geom_bond_atom_site_label_1
_geom_bond_atom_site_label_2
_geom_bond_distance
Cu1 C1 1.8922(10)
Cu1 N2 2.1109(9)
Cu1 N1 2.1164(9)
Cu1 N3 2.1628(9)
N1 C16 1.3422(14)
N1 C12 1.3544(13)
N2 C26 1.3443(13)
N2 C22 1.3485(13)
N3 C11 1.4803(14)
N3 C21 1.4830(13)
N3 C31 1.4851(14)
N4 C27 1.4695(14)
N4 C17 1.4731(14)
N4 C41 1.4740(14)
N5 C1 1.3695(13)
N5 C2 1.3943(13)
N5 C51 1.4683(13)
N6 C1 1.3692(13)
N6 C3 1.3917(13)
N6 C61 1.4612(13)
C2 C7 1.3957(14)
C2 C3 1.3958(14)
C3 C4 1.3874(15)
C4 C5 1.3907(15)
C4 H4 0.9500
C5 C6 1.4029(17)
C5 H5 0.9500
C6 C7 1.3920(16)
C6 H6 0.9500
C7 H7 0.9500
C11 C12 1.5097(15)
C11 H11A 0.9900
C11 H11B 0.9900
C12 C13 1.3884(15)
C13 C14 1.3906(17)
C13 H13 0.9500
C14 C15 1.3864(16)
C14 H14 0.9500
C15 C16 1.3922(15)
C15 H15 0.9500
C16 C17 1.5118(14)
C17 H17A 0.9900
C17 H17B 0.9900
C21 C22 1.5159(15)
C21 H21A 0.9900
C21 H21B 0.9900
C22 C23 1.3906(14)
C23 C24 1.3927(16)
C23 H23 0.9500
C24 C25 1.3829(17)
C24 H24 0.9500
C25 C26 1.3949(15)
C25 H25 0.9500
C26 C27 1.5111(15)
C27 H27A 0.9900
C27 H27B 0.9900
C31 C32 1.5270(15)
C31 H31A 0.9900
C31 H31B 0.9900
C32 C33 1.5240(16)
C32 H32A 0.9900
C32 H32B 0.9900
C33 H33A 0.9800
C33 H33B 0.9800
C33 H33C 0.9800
C41 C42 1.5227(17)
C41 H41A 0.9900
C41 H41B 0.9900
C42 C43 1.5228(19)
C42 H42A 0.9900
C42 H42B 0.9900
C43 H43A 0.9800
C43 H43B 0.9800
C43 H43C 0.9800
C51 C52 1.5118(15)
C51 H51A 0.9900
C51 H51B 0.9900
C52 C57 1.3886(16)
C52 C53 1.3931(15)
C53 C54 1.3910(19)
C53 H53 0.9500
C54 C55 1.381(2)
C54 H54 0.9500
C55 C56 1.395(2)
C55 H55 0.9500
C56 C57 1.3909(16)
C56 H56 0.9500
C57 H57 0.9500
C61 C62 1.5156(14)
C61 H61A 0.9900
C61 H61B 0.9900
C62 C67 1.3892(15)
C62 C63 1.3966(15)
C63 C64 1.3929(16)
C63 H63 0.9500
C64 C65 1.3845(19)
C64 H64 0.9500
C65 C66 1.3876(18)
C65 H65 0.9500
C66 C67 1.3928(16)
C66 H66 0.9500
C67 H67 0.9500
P1 F4 1.5925(9)
P1 F5 1.5966(8)
P1 F3 1.6019(8)
P1 F1 1.6025(8)
P1 F6 1.6027(8)
P1 F2 1.6041(8)

loop_
_geom_torsion_atom_site_label_1
_geom_torsion_atom_site_label_2
_geom_torsion_atom_site_label_3
_geom_torsion_atom_site_label_4
_geom_torsion
C3 N6 C1 N5 0.92(11)
C61 N6 C1 N5 175.04(9)
C3 N6 C1 Cu1 179.19(7)
C61 N6 C1 Cu1 -6.69(14)
C2 N5 C1 N6 -1.04(11)
C51 N5 C1 N6 -173.22(9)
C2 N5 C1 Cu1 -179.20(8)
C51 N5 C1 Cu1 8.63(15)
N2 Cu1 C1 N6 -39.48(11)
N1 Cu1 C1 N6 -162.62(7)
N3 Cu1 C1 N6 70.47(10)
N2 Cu1 C1 N5 138.33(8)
N1 Cu1 C1 N5 15.20(12)
N3 Cu1 C1 N5 -111.72(9)
C1 N5 C2 C7 -178.98(11)
C51 N5 C2 C7 -6.83(17)
C1 N5 C2 C3 0.78(11)
C51 N5 C2 C3 172.94(9)
C1 N6 C3 C4 178.40(11)
C61 N6 C3 C4 4.25(17)
C1 N6 C3 C2 -0.46(11)
C61 N6 C3 C2 -174.61(9)
N5 C2 C3 C4 -179.19(9)
C7 C2 C3 C4 0.61(16)
N5 C2 C3 N6 -0.19(11)
C7 C2 C3 N6 179.61(9)
N6 C3 C4 C5 -179.87(11)
C2 C3 C4 C5 -1.16(16)
C3 C4 C5 C6 0.72(17)
C4 C5 C6 C7 0.27(19)
C5 C6 C7 C2 -0.82(17)
N5 C2 C7 C6 -179.87(11)
C3 C2 C7 C6 0.40(16)
C21 N3 C11 C12 -79.12(11)
C31 N3 C11 C12 154.85(9)
Cu1 N3 C11 C12 35.94(10)
C16 N1 C12 C13 -2.11(15)
Cu1 N1 C12 C13 -154.21(8)
C16 N1 C12 C11 176.31(9)
Cu1 N1 C12 C11 24.22(11)
N3 C11 C12 N1 -42.47(12)
N3 C11 C12 C13 135.96(10)
N1 C12 C13 C14 0.90(16)
C11 C12 C13 C14 -177.42(10)
C12 C13 C14 C15 0.22(17)
C13 C14 C15 C16 -0.13(17)
C12 N1 C16 C15 2.20(15)
Cu1 N1 C16 C15 150.91(8)
C12 N1 C16 C17 -174.08(9)
Cu1 N1 C16 C17 -25.38(12)
C14 C15 C16 N1 -1.11(17)
C14 C15 C16 C17 175.10(10)
C27 N4 C17 C16 -78.27(11)
C41 N4 C17 C16 154.93(9)
N1 C16 C17 N4 106.93(11)
C15 C16 C17 N4 -69.42(13)
C11 N3 C21 C22 79.63(11)
C31 N3 C21 C22 -154.80(9)
Cu1 N3 C21 C22 -34.92(10)
C26 N2 C22 C23 2.53(16)
Cu1 N2 C22 C23 158.79(8)
C26 N2 C22 C21 -177.19(9)
Cu1 N2 C22 C21 -20.94(11)
N3 C21 C22 N2 39.04(13)
N3 C21 C22 C23 -140.69(10)
N2 C22 C23 C24 -0.18(17)
C21 C22 C23 C24 179.52(10)
C22 C23 C24 C25 -1.80(17)
C23 C24 C25 C26 1.44(18)
C22 N2 C26 C25 -2.92(16)
Cu1 N2 C26 C25 -156.72(8)
C22 N2 C26 C27 175.71(9)
Cu1 N2 C26 C27 21.90(13)
C24 C25 C26 N2 0.94(17)
C24 C25 C26 C27 -177.64(10)
C17 N4 C27 C26 80.33(11)
C41 N4 C27 C26 -153.96(9)
N2 C26 C27 N4 -107.28(11)
C25 C26 C27 N4 71.36(13)
C11 N3 C31 C32 58.26(12)
C21 N3 C31 C32 -67.71(12)
Cu1 N3 C31 C32 174.51(8)
N3 C31 C32 C33 -173.80(10)
C27 N4 C41 C42 148.66(10)
C17 N4 C41 C42 -84.27(12)
N4 C41 C42 C43 -58.23(14)
C1 N5 C51 C52 105.89(11)
C2 N5 C51 C52 -65.30(12)
N5 C51 C52 C57 -64.29(12)
N5 C51 C52 C53 111.96(11)
C57 C52 C53 C54 2.25(17)
C51 C52 C53 C54 -174.00(10)
C52 C53 C54 C55 -0.24(18)
C53 C54 C55 C56 -1.70(19)
C54 C55 C56 C57 1.60(19)
C53 C52 C57 C56 -2.35(17)
C51 C52 C57 C56 173.97(10)
C55 C56 C57 C52 0.43(18)
C1 N6 C61 C62 115.82(11)
C3 N6 C61 C62 -70.78(13)
N6 C61 C62 C67 -31.39(14)
N6 C61 C62 C63 154.29(10)
C67 C62 C63 C64 -0.89(17)
C61 C62 C63 C64 173.58(10)
C62 C63 C64 C65 0.80(18)
C63 C64 C65 C66 -0.28(19)
C64 C65 C66 C67 -0.2(2)
C63 C62 C67 C66 0.46(17)
C61 C62 C67 C66 -173.85(11)
C65 C66 C67 C62 0.06(19)
